data_9009600
loop_
_publ_author_name
'Mellini, M.'
'Merlino, S.'

_publ_section_title
;
 Refinement of the crystal structure of wohlerite
;
_journal_name_full 'Tschermaks Mineralogische und Petrographische Mitteilungen'
_journal_page_first 109
_journal_page_last 123
_journal_volume 26
_journal_year 1979
_chemical_compound_source 'Brevig, Norway'
_chemical_formula_sum 'Ca4 F Na2 Nb O17 Si4 Zr'
_chemical_name_mineral Wohlerite
_space_group_IT_number 4
_symmetry_space_group_name_Hall 'P 2yb'
_symmetry_space_group_name_H-M 'P 1 21 1'
_cell_angle_alpha 90
_cell_angle_beta 109.00
_cell_angle_gamma 90
_cell_length_a 10.823
_cell_length_b 10.244
_cell_length_c 7.290
_cell_formula_units_Z 2
_cell_volume 764.214
_database_code_amcsd 0015674
_exptl_crystal_density_diffrn 3.449
_cod_original_formula_sum 'Na2 Ca4 Zr Nb Si4 O17 F'
_cod_database_code 9009600

loop_
_space_group_symop_operation_xyz
x,y,z
-x,1/2+y,-z

loop_
_atom_site_aniso_label
_atom_site_aniso_U_11
_atom_site_aniso_U_22
_atom_site_aniso_U_33
_atom_site_aniso_U_12
_atom_site_aniso_U_13
_atom_site_aniso_U_23
Na1 0.01714 0.00994 0.02193 0.00643 0.00829 0.00490
Na2 0.01332 0.01611 0.01194 0.00202 0.00572 0.00143
Ca1 0.00992 0.00978 0.00977 -0.00313 0.00311 -0.00172
Zr 0.00520 0.00649 0.00445 0.00085 0.00164 0.00000
Nb 0.01226 0.00734 0.01025 -0.00122 0.00590 -0.00011
Ca2 0.00679 0.00898 0.00623 -0.00244 0.00318 -0.00093
Ca3 0.00822 0.01132 0.00761 -0.00048 0.00186 -0.00122
Ca4 0.00812 0.00813 0.00732 -0.00165 0.00272 -0.00054
Si1 0.00546 0.00526 0.00496 0.00080 0.00121 0.00061
Si2 0.00642 0.00516 0.00537 0.00032 0.00211 0.00043
Si3 0.00658 0.00665 0.00582 -0.00027 0.00264 0.00004
Si4 0.00637 0.00537 0.00481 -0.00048 0.00157 -0.00032
O1 0.01146 0.00845 0.00982 0.00000 0.00168 0.00000
O2 0.00939 0.00946 0.01247 -0.00154 0.00386 -0.00029
O3 0.01443 0.00861 0.01059 0.00356 0.00107 0.00315
O4 0.01157 0.00792 0.01784 0.00011 0.00822 -0.00404
O5 0.00976 0.01489 0.01410 0.00053 0.00736 -0.00118
O6 0.00854 0.01781 0.01098 0.00159 0.00107 0.00300
O7 0.01050 0.00984 0.01184 -0.00101 -0.00179 0.00218
O8 0.01194 0.00776 0.01738 -0.00037 0.00872 -0.00150
O9 0.01008 0.01047 0.00931 0.00096 -0.00118 0.00286
O10 0.01512 0.01377 0.01569 0.00382 0.00836 -0.00250
O11 0.00992 0.02329 0.01425 0.00324 0.00454 -0.00150
O12 0.00822 0.01579 0.01338 0.00398 0.00204 0.00250
O13 0.01326 0.00739 0.01483 -0.00133 0.00557 -0.00025
O14 0.00849 0.00872 0.01105 -0.00335 0.00172 -0.00326
F15 0.01183 0.01148 0.00963 0.00101 0.00164 0.00107
O16 0.01316 0.00574 0.01211 -0.00127 0.00686 0.00000
O17 0.02679 0.01994 0.00823 -0.00324 0.00854 -0.00047
O18 0.01507 0.01925 0.00777 0.00127 0.00418 0.00025

loop_
_atom_site_label
_atom_site_fract_x
_atom_site_fract_y
_atom_site_fract_z
_atom_site_U_iso_or_equiv
Na1 0.12210 0.06891 0.68654 0.01583
Na2 0.36673 0.91655 0.55120 0.01343
Ca1 0.34605 0.30037 0.55184 0.00988
Zr 0.34201 0.28972 0.05379 0.00532
Nb 0.13104 0.05243 0.19173 0.00937
Ca2 0.14570 0.68150 0.19979 0.00709
Ca3 0.36750 0.91284 0.05383 0.00925
Ca4 0.15345 0.68360 0.69983 0.00785
Si1 0.07971 0.37343 0.19749 0.00532
Si2 0.07238 0.36493 0.63666 0.00557
Si3 0.43941 0.61333 0.56312 0.00621
Si4 0.43303 0.61260 0.12460 0.00557
O1 0.00950 0.23640 0.12000 0.01039
O2 -0.01970 0.24130 0.61750 0.01039
O3 0.00560 0.50170 0.08510 0.01203
O4 0.01850 0.49940 0.69840 0.01178
O5 0.23220 0.37540 0.20780 0.01203
O6 0.22090 0.33630 0.77440 0.01254
O7 0.48920 0.47200 0.65050 0.01292
O8 0.45730 0.46440 0.07180 0.01153
O9 0.47460 0.23590 0.31950 0.01102
O10 0.46300 0.21650 0.91200 0.01418
O11 0.28650 0.63980 0.51540 0.01570
O12 0.28880 0.67000 0.02340 0.01279
O13 0.24490 0.11730 0.04350 0.01165
O14 0.22360 0.11830 0.43630 0.00975
F15 0.23930 0.88910 0.74350 0.01153
O16 0.21360 0.89270 0.22410 0.00975
O17 0.08670 0.39500 0.42280 0.01760
O18 0.52300 0.12400 0.64000 0.01393

loop_
_cod_related_entry_id
_cod_related_entry_database
_cod_related_entry_code
1 AMCSD 0015674
